data_1551517
loop_
_publ_author_name
'Yu, Ping'
'Deng, Jungang'
'Cai, Jinhua'
'Zhang, Zhenlei'
'Zhang, Juzheng'
'Hamid Khan, Muhammad'
'Liang, Hong'
'Yang, Feng'

_publ_section_title
;
 Anticancer and biological properties of a Zn-2,6-diacetylpyridine
 bis(thiosemicarbazone) complex.
;
_journal_issue 8
_journal_name_full 'Metallomics : integrated biometal science'
_journal_page_first 1372
_journal_page_last 1386
_journal_paper_doi 10.1039/c9mt00124g
_journal_volume 11
_journal_year 2019
_chemical_formula_moiety 'C38 H58 N14 S4 Zn2'
_chemical_formula_sum 'C38 H58 N14 S4 Zn2'
_chemical_formula_weight 969.96
_space_group_crystal_system orthorhombic
_space_group_IT_number 60
_space_group_name_Hall '-P 2n 2ab'
_space_group_name_H-M_alt 'P b c n'
_symmetry_space_group_name_Hall '-P 2n 2ab'
_symmetry_space_group_name_H-M 'P b c n'
_atom_sites_solution_hydrogens geom
_atom_sites_solution_primary direct
_atom_sites_solution_secondary difmap
_audit_creation_date 2017-09-04
_audit_creation_method
;
  Olex2 1.2-ac2
  (compiled Mar 30 2012 14:54:36, GUI svn.r4156)
;
_audit_update_record
;
2017-09-17 deposited with the CCDC.    2019-06-17 downloaded from the CCDC.
;
_cell_angle_alpha 90.00
_cell_angle_beta 90.00
_cell_angle_gamma 90.00
_cell_formula_units_Z 4
_cell_length_a 20.581(6)
_cell_length_b 13.879(4)
_cell_length_c 16.592(5)
_cell_measurement_reflns_used 5897
_cell_measurement_temperature 296.15
_cell_measurement_theta_max 25.40
_cell_measurement_theta_min 2.15
_cell_volume 4739(2)
_computing_cell_refinement 'SAINT v8.27A (Bruker, 2012)'
_computing_data_reduction 'SAINT v8.27A (Bruker, 2012)'
_computing_molecular_graphics
;
O. V. Dolomanov, L. J. Bourhis, R. J. Gildea, J. A. K. Howard and H. Puschmann,
OLEX2: a complete structure solution, refinement and analysis program.
J. Appl. Cryst. (2009). 42, 339-341.
;
_computing_publication_material
;
O. V. Dolomanov, L. J. Bourhis, R. J. Gildea, J. A. K. Howard and H. Puschmann,
OLEX2: a complete structure solution, refinement and analysis program.
J. Appl. Cryst. (2009). 42, 339-341.
;
_computing_structure_refinement
;
XL, G.M. Sheldrick, Acta Cryst.
(2008). A64, 112-122
;
_computing_structure_solution
;
XS, G.M. Sheldrick, Acta Cryst.
(2008). A64, 112-122
;
_diffrn_ambient_temperature 296.15
_diffrn_measured_fraction_theta_full 0.994
_diffrn_measured_fraction_theta_max 0.994
_diffrn_measurement_device_type 'Bruker APEX-II CCD'
_diffrn_measurement_method '\f and \w scans'
_diffrn_radiation_monochromator graphite
_diffrn_radiation_type MoK\a
_diffrn_radiation_wavelength 0.71073
_diffrn_reflns_av_R_equivalents 0.0376
_diffrn_reflns_av_unetI/netI 0.0323
_diffrn_reflns_limit_h_max 16
_diffrn_reflns_limit_h_min -25
_diffrn_reflns_limit_k_max 17
_diffrn_reflns_limit_k_min -17
_diffrn_reflns_limit_l_max 20
_diffrn_reflns_limit_l_min -20
_diffrn_reflns_number 22390
_diffrn_reflns_theta_full 26.56
_diffrn_reflns_theta_max 26.56
_diffrn_reflns_theta_min 1.77
_diffrn_source 'fine-focus sealed tube'
_diffrn_standards_number 0
_exptl_absorpt_coefficient_mu 1.232
_exptl_absorpt_correction_T_max 0.8123
_exptl_absorpt_correction_T_min 0.7234
_exptl_absorpt_correction_type gaussian
_exptl_crystal_colour 'yellowish yellow'
_exptl_crystal_colour_modifier yellowish
_exptl_crystal_colour_primary yellow
_exptl_crystal_density_diffrn 1.359
_exptl_crystal_density_method 'not measured'
_exptl_crystal_description block
_exptl_crystal_F_000 2032
_exptl_crystal_size_max 0.3
_exptl_crystal_size_mid 0.2
_exptl_crystal_size_min 0.1
_refine_diff_density_max 0.429
_refine_diff_density_min -0.312
_refine_diff_density_rms 0.090
_refine_ls_extinction_method none
_refine_ls_goodness_of_fit_ref 1.032
_refine_ls_hydrogen_treatment mixed
_refine_ls_matrix_type full
_refine_ls_number_parameters 268
_refine_ls_number_reflns 4921
_refine_ls_number_restraints 1
_refine_ls_restrained_S_all 1.035
_refine_ls_R_factor_all 0.0572
_refine_ls_R_factor_gt 0.0367
_refine_ls_shift/su_max 0.022
_refine_ls_shift/su_mean 0.000
_refine_ls_structure_factor_coef Fsqd
_refine_ls_weighting_details 'calc w=1/[\s^2^(Fo^2^)+(0.0580P)^2^+1.3785P] where P=(Fo^2^+2Fc^2^)/3'
_refine_ls_weighting_scheme calc
_refine_ls_wR_factor_gt 0.0961
_refine_ls_wR_factor_ref 0.1079
_reflns_number_gt 3630
_reflns_number_total 4921
_reflns_threshold_expression >2sigma(I)
_cod_data_source_file c9mt00124g2.cif
_cod_data_source_block 19d
_cod_depositor_comments 'Adding full bibliography for 1551516--1551520.cif.'
_cod_original_cell_volume 4739(3)
_cod_database_code 1551517
_olex2_submission_special_instructions 'No special instructions were received'

loop_
_space_group_symop_id
_space_group_symop_operation_xyz
1 'x, y, z'
2 '-x+1/2, -y+1/2, z+1/2'
3 'x+1/2, -y+1/2, -z'
4 '-x, y, -z+1/2'
5 '-x, -y, -z'
6 'x-1/2, y-1/2, -z-1/2'
7 '-x-1/2, y-1/2, z'
8 'x, -y, z-1/2'

loop_
_atom_site_label
_atom_site_type_symbol
_atom_site_fract_x
_atom_site_fract_y
_atom_site_fract_z
_atom_site_U_iso_or_equiv
_atom_site_adp_type
_atom_site_occupancy
_atom_site_symmetry_multiplicity
_atom_site_calc_flag
_atom_site_refinement_flags
Zn1 Zn 0.583533(14) 0.118907(19) 0.194620(18) 0.04126(12) Uani 1 1 d U
S2 S 0.67890(3) 0.05385(5) 0.25317(5) 0.0538(2) Uani 1 1 d .
S1 S 0.60247(4) 0.20985(5) 0.07772(4) 0.0561(2) Uani 1 1 d .
N6 N 0.60259(11) -0.09666(15) 0.20244(13) 0.0434(5) Uani 1 1 d .
N3 N 0.58590(10) 0.33645(16) 0.20288(14) 0.0489(6) Uani 1 1 d .
N2 N 0.57825(9) 0.25460(14) 0.24908(13) 0.0398(5) Uani 1 1 d .
C7 C 0.50776(11) -0.05510(17) 0.14260(15) 0.0388(5) Uani 1 1 d .
N7 N 0.69753(11) -0.13612(17) 0.26191(17) 0.0596(6) Uani 1 1 d .
C9 C 0.75539(15) -0.1179(2) 0.3108(2) 0.0688(9) Uani 1 1 d .
H9A H 0.7716 -0.0538 0.2992 0.083 Uiso 1 1 calc R
H9B H 0.7890 -0.1638 0.2963 0.083 Uiso 1 1 calc R
C11 C 0.65641(12) -0.06493(17) 0.23779(16) 0.0432(6) Uani 1 1 d .
N4 N 0.61084(15) 0.40150(18) 0.08146(18) 0.0724(8) Uani 1 1 d .
C13 C 0.46370(11) 0.02065(18) 0.11385(14) 0.0397(5) Uani 1 1 d .
C14 C 0.43014(11) 0.17900(19) 0.12450(15) 0.0422(6) Uani 1 1 d .
C15 C 0.59905(13) 0.32099(19) 0.12594(18) 0.0502(7) Uani 1 1 d .
C17 C 0.42362(12) 0.0068(2) 0.04700(16) 0.0525(7) Uani 1 1 d .
H17 H 0.4207 -0.0535 0.0229 0.063 Uiso 1 1 calc R
C18 C 0.38849(14) 0.0831(3) 0.01719(18) 0.0628(8) Uani 1 1 d .
H18 H 0.3624 0.0754 -0.0281 0.075 Uiso 1 1 calc R
C20 C 0.42742(15) 0.3648(2) 0.1346(2) 0.0628(8) Uani 1 1 d .
H20A H 0.3949 0.4046 0.1592 0.094 Uiso 1 1 calc R
H20B H 0.4181 0.3578 0.0782 0.094 Uiso 1 1 calc R
H20C H 0.4693 0.3941 0.1412 0.094 Uiso 1 1 calc R
C21 C 0.39233(14) 0.1706(2) 0.05493(17) 0.0577(7) Uani 1 1 d .
H21 H 0.3701 0.2237 0.0346 0.069 Uiso 1 1 calc R
C22 C 0.49169(14) -0.15868(19) 0.12879(18) 0.0557(7) Uani 1 1 d .
H22A H 0.4461 -0.1688 0.1378 0.084 Uiso 1 1 calc R
H22B H 0.5163 -0.1980 0.1653 0.084 Uiso 1 1 calc R
H22C H 0.5023 -0.1759 0.0743 0.084 Uiso 1 1 calc R
C23 C 0.7414(2) -0.1262(3) 0.3996(2) 0.0951(13) Uani 1 1 d .
H23A H 0.7235 -0.1886 0.4109 0.143 Uiso 1 1 calc R
H23B H 0.7108 -0.0773 0.4151 0.143 Uiso 1 1 calc R
H23C H 0.7810 -0.1179 0.4294 0.143 Uiso 1 1 calc R
C31 C 0.6197(2) 0.4952(2) 0.1216(3) 0.0934(13) Uani 1 1 d .
H31A H 0.6538 0.5304 0.0941 0.112 Uiso 1 1 calc R
H31B H 0.6339 0.4841 0.1766 0.112 Uiso 1 1 calc R
C32 C 0.68531(18) -0.2366(2) 0.2402(2) 0.0779(10) Uani 1 1 d .
H32A H 0.6390 -0.2493 0.2429 0.093 Uiso 1 1 calc R
H32B H 0.7067 -0.2784 0.2788 0.093 Uiso 1 1 calc R
C41 C 0.6255(3) 0.3981(3) -0.0047(3) 0.1104(16) Uani 1 1 d .
H41A H 0.6088 0.4557 -0.0305 0.132 Uiso 1 1 calc R
H41B H 0.6039 0.3429 -0.0287 0.132 Uiso 1 1 calc R
C44 C 0.7095(2) -0.2594(3) 0.1571(3) 0.1084(15) Uani 1 1 d .
H44A H 0.6846 -0.2241 0.1181 0.163 Uiso 1 1 calc R
H44B H 0.7051 -0.3272 0.1471 0.163 Uiso 1 1 calc R
H44C H 0.7545 -0.2415 0.1528 0.163 Uiso 1 1 calc R
N1 N 0.46642(10) 0.10637(14) 0.15263(12) 0.0397(4) Uani 1 1 d U
C1 C 0.42739(12) 0.26711(19) 0.17404(17) 0.0455(6) Uani 1 1 d .
N5 N 0.56063(9) -0.02566(14) 0.17766(11) 0.0355(4) Uani 1 1 d .
C1AA C 0.5601(3) 0.5555(3) 0.1232(4) 0.140(2) Uani 1 1 d .
H1AA H 0.5377 0.5495 0.0727 0.210 Uiso 1 1 calc R
H1AB H 0.5719 0.6216 0.1318 0.210 Uiso 1 1 calc R
H1AC H 0.5323 0.5343 0.1661 0.210 Uiso 1 1 calc R
C2 C 0.6978(3) 0.3908(4) -0.0195(4) 0.168(3) Uani 1 1 d .
H2A H 0.7063 0.3968 -0.0762 0.252 Uiso 1 1 calc R
H2B H 0.7132 0.3295 -0.0008 0.252 Uiso 1 1 calc R
H2C H 0.7197 0.4415 0.0090 0.252 Uiso 1 1 calc R

loop_
_atom_site_aniso_label
_atom_site_aniso_U_11
_atom_site_aniso_U_22
_atom_site_aniso_U_33
_atom_site_aniso_U_23
_atom_site_aniso_U_13
_atom_site_aniso_U_12
Zn1 0.0497(2) 0.02889(16) 0.04518(19) -0.00075(12) -0.00083(13) -0.00292(11)
S2 0.0395(4) 0.0436(4) 0.0783(5) -0.0028(3) -0.0083(3) -0.0042(3)
S1 0.0795(5) 0.0408(4) 0.0478(4) 0.0025(3) 0.0071(3) -0.0133(3)
N6 0.0441(12) 0.0327(10) 0.0535(13) 0.0013(9) -0.0037(10) 0.0027(9)
N3 0.0534(13) 0.0297(11) 0.0634(16) 0.0006(10) -0.0015(11) -0.0064(9)
N2 0.0395(11) 0.0320(10) 0.0478(12) -0.0044(9) -0.0019(9) -0.0028(8)
C7 0.0363(13) 0.0391(12) 0.0410(13) -0.0016(11) 0.0036(10) -0.0040(10)
N7 0.0462(13) 0.0494(13) 0.0833(18) 0.0035(13) -0.0165(13) 0.0110(10)
C9 0.0445(17) 0.071(2) 0.091(3) 0.0002(18) -0.0136(16) 0.0168(15)
C11 0.0381(13) 0.0404(13) 0.0510(15) 0.0006(12) 0.0009(11) 0.0046(11)
N4 0.099(2) 0.0401(13) 0.0781(19) 0.0144(13) 0.0027(17) -0.0168(13)
C13 0.0330(12) 0.0484(14) 0.0379(13) -0.0013(11) 0.0050(10) -0.0040(10)
C14 0.0388(13) 0.0482(14) 0.0397(13) 0.0090(12) 0.0040(10) 0.0039(11)
C15 0.0523(16) 0.0368(14) 0.0616(18) 0.0067(13) -0.0041(13) -0.0089(11)
C17 0.0422(15) 0.0676(19) 0.0479(16) -0.0145(14) -0.0014(12) 0.0024(13)
C18 0.0470(16) 0.096(2) 0.0452(16) -0.0105(17) -0.0098(13) 0.0146(16)
C20 0.0618(19) 0.0512(17) 0.075(2) 0.0259(16) 0.0058(15) 0.0039(13)
C21 0.0511(16) 0.077(2) 0.0450(15) 0.0088(15) -0.0037(13) 0.0197(15)
C22 0.0584(17) 0.0411(14) 0.0675(19) -0.0064(14) -0.0060(14) -0.0099(13)
C23 0.084(3) 0.114(3) 0.087(3) 0.001(2) -0.021(2) 0.002(2)
C31 0.129(3) 0.0369(17) 0.115(3) 0.0103(19) 0.000(3) -0.023(2)
C32 0.074(2) 0.0495(18) 0.110(3) 0.0066(19) -0.018(2) 0.0189(16)
C41 0.176(5) 0.063(2) 0.092(3) 0.035(2) 0.028(3) -0.015(3)
C44 0.110(3) 0.077(3) 0.139(4) -0.027(3) -0.012(3) 0.026(2)
N1 0.0434(9) 0.0380(10) 0.0376(11) 0.0060(9) 0.0005(9) -0.0018(8)
C1 0.0385(14) 0.0415(14) 0.0563(17) 0.0120(12) -0.0002(11) 0.0019(10)
N5 0.0338(10) 0.0326(10) 0.0402(11) -0.0002(9) 0.0009(8) 0.0012(8)
C1AA 0.140(4) 0.060(3) 0.221(7) -0.013(3) 0.001(5) 0.005(3)
C2 0.215(7) 0.115(4) 0.174(6) 0.017(4) 0.101(6) -0.026(4)

loop_
_atom_type_symbol
_atom_type_description
_atom_type_scat_dispersion_real
_atom_type_scat_dispersion_imag
_atom_type_scat_source
C C 0.0033 0.0016 'International Tables Vol C Tables 4.2.6.8 and 6.1.1.4'
H H 0.0000 0.0000 'International Tables Vol C Tables 4.2.6.8 and 6.1.1.4'
N N 0.0061 0.0033 'International Tables Vol C Tables 4.2.6.8 and 6.1.1.4'
S S 0.1246 0.1234 'International Tables Vol C Tables 4.2.6.8 and 6.1.1.4'
Zn Zn 0.2839 1.4301 'International Tables Vol C Tables 4.2.6.8 and 6.1.1.4'

loop_
_geom_angle_atom_site_label_1
_geom_angle_atom_site_label_2
_geom_angle_atom_site_label_3
_geom_angle
_geom_angle_site_symmetry_1
S2 Zn1 N1 151.80(5) .
S1 Zn1 S2 113.98(3) .
S1 Zn1 N1 88.13(5) .
N2 Zn1 S2 102.07(6) .
N2 Zn1 S1 83.19(7) .
N2 Zn1 N1 97.59(7) .
N5 Zn1 S2 82.85(6) .
N5 Zn1 S1 116.40(6) .
N5 Zn1 N2 156.22(8) .
N5 Zn1 N1 71.26(7) .
C11 S2 Zn1 94.65(9) .
C15 S1 Zn1 95.17(10) .
C11 N6 N5 114.7(2) .
C15 N3 N2 115.2(2) .
N3 N2 Zn1 119.70(16) .
C1 N2 Zn1 123.50(18) 4_655
C1 N2 N3 116.6(2) 4_655
C13 C7 C22 120.2(2) .
N5 C7 C13 115.9(2) .
N5 C7 C22 123.8(2) .
C11 N7 C9 122.9(2) .
C11 N7 C32 120.9(2) .
C32 N7 C9 116.2(2) .
N7 C9 C23 112.0(3) .
N6 C11 S2 127.13(19) .
N6 C11 N7 114.0(2) .
N7 C11 S2 118.8(2) .
C15 N4 C31 120.1(3) .
C15 N4 C41 122.7(3) .
C41 N4 C31 116.5(3) .
C17 C13 C7 121.6(2) .
N1 C13 C7 116.7(2) .
N1 C13 C17 121.6(2) .
C21 C14 C1 120.5(2) .
N1 C14 C21 122.4(3) .
N1 C14 C1 116.9(2) .
N3 C15 S1 126.6(2) .
N3 C15 N4 115.3(3) .
N4 C15 S1 118.1(2) .
C18 C17 C13 119.4(3) .
C21 C18 C17 119.3(3) .
C18 C21 C14 118.9(3) .
N4 C31 C1AA 113.8(4) .
N7 C32 C44 111.7(3) .
N4 C41 C2 111.3(5) .
C13 N1 Zn1 103.42(14) .
C14 N1 Zn1 125.39(16) .
C14 N1 C13 118.2(2) .
N2 C1 C14 116.2(2) 4_655
N2 C1 C20 123.4(3) 4_655
C14 C1 C20 120.3(2) .
N6 N5 Zn1 120.61(15) .
C7 N5 Zn1 123.60(16) .
C7 N5 N6 115.8(2) .

loop_
_geom_bond_atom_site_label_1
_geom_bond_atom_site_label_2
_geom_bond_distance
_geom_bond_site_symmetry_2
Zn1 S2 2.3688(9) .
Zn1 S1 2.3467(9) .
Zn1 N2 2.092(2) .
Zn1 N1 2.515(2) .
Zn1 N5 2.080(2) .
S2 C11 1.731(3) .
S1 C15 1.739(3) .
N6 C11 1.328(3) .
N6 N5 1.373(3) .
N3 N2 1.379(3) .
N3 C15 1.322(4) .
N2 C1 1.293(3) 4_655
C7 C13 1.468(3) .
C7 C22 1.493(3) .
C7 N5 1.300(3) .
N7 C9 1.463(4) .
N7 C11 1.361(3) .
N7 C32 1.462(4) .
C9 C23 1.506(5) .
N4 C15 1.361(3) .
N4 C31 1.472(4) .
N4 C41 1.462(5) .
C13 C17 1.396(4) .
C13 N1 1.354(3) .
C14 C21 1.397(4) .
C14 N1 1.338(3) .
C14 C1 1.474(4) .
C17 C18 1.375(4) .
C18 C21 1.369(4) .
C20 C1 1.505(4) .
C31 C1AA 1.484(6) .
C32 C44 1.501(6) .
C41 C2 1.511(8) .
C1 N2 1.293(3) 4_655
